data_4331841
loop_
_publ_author_name
'L\"u, Zhengliang'
'Yuan, Mei'
'Pan, Feng'
'Gao, Song'
'Zhang, Deqing'
'Zhu, Daoben'

_publ_section_title
;
 Syntheses, Crystal Structures, and Magnetic Characterization of Five New
 Dimeric Manganese(III) Tetradentate Schiff Base Complexes Exhibiting
 Single-Molecule-Magnet Behavior
;
_journal_issue 9
_journal_name_full 'Inorganic Chemistry'
_journal_page_first 3538
_journal_page_last 3548
_journal_paper_doi 10.1021/ic051648l
_journal_volume 45
_journal_year 2006
_chemical_formula_sum 'C34 H28 Mn2 N6 O6'
_chemical_formula_weight 726.50
_chemical_name_systematic
; 
 ? 
;
_space_group_IT_number 61
_symmetry_cell_setting orthorhombic
_symmetry_space_group_name_Hall '-P 2ac 2ab'
_symmetry_space_group_name_H-M 'P b c a'
_atom_sites_solution_hydrogens geom
_atom_sites_solution_primary direct
_atom_sites_solution_secondary difmap
_audit_creation_method SHELXL-97
_cell_angle_alpha 90.00
_cell_angle_beta 90.00
_cell_angle_gamma 90.00
_cell_formula_units_Z 4
_cell_length_a 13.131(3)
_cell_length_b 14.177(3)
_cell_length_c 16.710(3)
_cell_measurement_reflns_used 27271
_cell_measurement_temperature 293(2)
_cell_measurement_theta_max 27.485
_cell_measurement_theta_min 3.395
_cell_volume 3110.7(11)
_computing_cell_refinement 'HKL Scalepack (Otwinowski & Minor, 1997)'
_computing_data_collection 'KappaCCD (Nonius B. V., 1998)'
_computing_data_reduction 'HKL Denzo (Otwinowski & Minor, 1997) & maXus (Mackay et al., 1998)'
_computing_molecular_graphics 'Bruker SHELXTL V5.1 (Sheldrick, 1998)'
_computing_publication_material 'SHELXL-97 (Sheldrick, 1997)'
_computing_structure_refinement 'SHELXL-97 (Sheldrick, 1997)'
_computing_structure_solution 'SHELXS-97 (Sheldrick, 1990)'
_diffrn_ambient_temperature 293(2)
_diffrn_detector_area_resol_mean 0.76
_diffrn_measured_fraction_theta_full 0.997
_diffrn_measured_fraction_theta_max 0.997
_diffrn_measurement_device_type 'NONIUS KappaCCD'
_diffrn_measurement_method CCD
_diffrn_radiation_monochromator graphite
_diffrn_radiation_source 'fine-focus sealed tube'
_diffrn_radiation_type MoK\a
_diffrn_radiation_wavelength 0.71073
_diffrn_reflns_av_R_equivalents 0.1059
_diffrn_reflns_av_sigmaI/netI 0.0834
_diffrn_reflns_limit_h_max 17
_diffrn_reflns_limit_h_min -17
_diffrn_reflns_limit_k_max 18
_diffrn_reflns_limit_k_min -18
_diffrn_reflns_limit_l_max 21
_diffrn_reflns_limit_l_min -21
_diffrn_reflns_number 44409
_diffrn_reflns_theta_full 27.45
_diffrn_reflns_theta_max 27.45
_diffrn_reflns_theta_min 3.49
_exptl_absorpt_coefficient_mu 0.869
_exptl_absorpt_correction_T_max 0.9259
_exptl_absorpt_correction_T_min 0.8318
_exptl_absorpt_correction_type empirical
_exptl_absorpt_process_details '(Blessing, 1995, 1997)'
_exptl_crystal_colour 'dark red'
_exptl_crystal_density_diffrn 1.551
_exptl_crystal_density_method 'not measured'
_exptl_crystal_description rhomb
_exptl_crystal_F_000 1488
_exptl_crystal_size_max 0.22
_exptl_crystal_size_mid 0.17
_exptl_crystal_size_min 0.09
_refine_diff_density_max 0.372
_refine_diff_density_min -0.268
_refine_diff_density_rms 0.049
_refine_ls_extinction_method none
_refine_ls_goodness_of_fit_ref 0.951
_refine_ls_hydrogen_treatment constr
_refine_ls_matrix_type full
_refine_ls_number_parameters 217
_refine_ls_number_reflns 3548
_refine_ls_number_restraints 0
_refine_ls_restrained_S_all 0.951
_refine_ls_R_factor_all 0.1110
_refine_ls_R_factor_gt 0.0346
_refine_ls_shift/su_max 0.001
_refine_ls_shift/su_mean 0.000
_refine_ls_structure_factor_coef Fsqd
_refine_ls_weighting_details 'calc w=1/[\s^2^(Fo^2^)+(0.0250P)^2^+0.0000P] where P=(Fo^2^+2Fc^2^)/3'
_refine_ls_weighting_scheme calc
_refine_ls_wR_factor_gt 0.0603
_refine_ls_wR_factor_ref 0.0696
_reflns_number_gt 1719
_reflns_number_total 3548
_reflns_threshold_expression >2sigma(I)
_cod_data_source_file ic051648lsup1.cif
_cod_data_source_block 3
_cod_depositor_comments
;
The following automatic conversions were performed:

'_symmetry_cell_setting' value 'Orthorhombic' changed to
'orthorhombic' according to
/home/saulius/struct/CIF-dictionaries/cif_core.dic dictionary named
'cif_core.dic' version 2.4.2 from 2011-04-26.

Automatic conversion script
Id: cif_fix_values 1891 2012-01-12 08:04:46Z andrius 
;
_cod_original_sg_symbol_H-M Pbca
_cod_database_code 4331841

loop_
_symmetry_equiv_pos_as_xyz
'x, y, z'
'-x+1/2, -y, z+1/2'
'-x, y+1/2, -z+1/2'
'x+1/2, -y+1/2, -z'
'-x, -y, -z'
'x-1/2, y, -z-1/2'
'x, -y-1/2, z-1/2'
'-x-1/2, y-1/2, z'

loop_
_atom_site_label
_atom_site_type_symbol
_atom_site_fract_x
_atom_site_fract_y
_atom_site_fract_z
_atom_site_U_iso_or_equiv
_atom_site_adp_type
_atom_site_occupancy
_atom_site_symmetry_multiplicity
_atom_site_calc_flag
_atom_site_refinement_flags
Mn1 Mn 0.49916(3) 0.12345(2) 0.476957(18) 0.03645(11) Uani 1 1 d .
O1 O 0.52010(11) 0.09520(9) 0.36910(8) 0.0437(4) Uani 1 1 d .
O2 O 0.38831(12) 0.03843(9) 0.48772(8) 0.0453(4) Uani 1 1 d .
O3 O 0.39543(15) 0.36476(13) 0.35843(13) 0.0983(7) Uani 1 1 d .
N1 N 0.63340(13) 0.18440(11) 0.48495(11) 0.0353(4) Uani 1 1 d .
N2 N 0.50422(15) 0.13587(10) 0.59537(10) 0.0353(4) Uani 1 1 d .
N3 N 0.42047(15) 0.25142(14) 0.46086(12) 0.0538(6) Uani 1 1 d .
C1 C 0.60083(19) 0.11034(13) 0.32310(13) 0.0414(6) Uani 1 1 d .
C2 C 0.5967(2) 0.08086(14) 0.24335(14) 0.0555(7) Uani 1 1 d .
H2A H 0.5366 0.0556 0.2231 0.067 Uiso 1 1 calc R
C3 C 0.6796(3) 0.08868(16) 0.19488(16) 0.0685(9) Uani 1 1 d .
H3B H 0.6750 0.0679 0.1422 0.082 Uiso 1 1 calc R
C4 C 0.7704(3) 0.12652(17) 0.22168(17) 0.0674(9) Uani 1 1 d .
H4A H 0.8265 0.1305 0.1879 0.081 Uiso 1 1 calc R
C5 C 0.7758(2) 0.15787(14) 0.29879(16) 0.0561(7) Uani 1 1 d .
H5A H 0.8364 0.1840 0.3174 0.067 Uiso 1 1 calc R
C6 C 0.69175(18) 0.15146(13) 0.35079(14) 0.0401(6) Uani 1 1 d .
C7 C 0.70267(17) 0.18736(13) 0.43049(14) 0.0425(6) Uani 1 1 d .
H7A H 0.7646 0.2149 0.4439 0.051 Uiso 1 1 calc R
C8 C 0.64928(17) 0.22971(16) 0.56349(13) 0.0477(6) Uani 1 1 d .
H8A H 0.6155 0.2905 0.5650 0.057 Uiso 1 1 calc R
H8B H 0.7214 0.2393 0.5731 0.057 Uiso 1 1 calc R
C9 C 0.60487(17) 0.16466(15) 0.62643(13) 0.0465(6) Uani 1 1 d .
H9A H 0.6483 0.1101 0.6342 0.056 Uiso 1 1 calc R
H9B H 0.5977 0.1974 0.6771 0.056 Uiso 1 1 calc R
C10 C 0.42797(18) 0.12474(13) 0.64205(13) 0.0396(6) Uani 1 1 d .
H10A H 0.4373 0.1373 0.6962 0.048 Uiso 1 1 calc R
C11 C 0.32898(18) 0.09413(13) 0.61649(14) 0.0391(6) Uani 1 1 d .
C12 C 0.24736(19) 0.10231(14) 0.66991(15) 0.0509(7) Uani 1 1 d .
H12A H 0.2588 0.1272 0.7206 0.061 Uiso 1 1 calc R
C13 C 0.1517(2) 0.07463(17) 0.64922(18) 0.0631(8) Uani 1 1 d .
H13A H 0.0977 0.0827 0.6846 0.076 Uiso 1 1 calc R
C14 C 0.13592(19) 0.03446(18) 0.57509(18) 0.0612(7) Uani 1 1 d .
H14A H 0.0706 0.0155 0.5609 0.073 Uiso 1 1 calc R
C15 C 0.21523(19) 0.02161(15) 0.52103(15) 0.0498(6) Uani 1 1 d .
H15A H 0.2033 -0.0079 0.4722 0.060 Uiso 1 1 calc R
C16 C 0.31260(17) 0.05312(14) 0.54033(14) 0.0394(6) Uani 1 1 d .
C17 C 0.41049(18) 0.30632(19) 0.40980(17) 0.0549(7) Uani 1 1 d .

loop_
_atom_site_aniso_label
_atom_site_aniso_U_11
_atom_site_aniso_U_22
_atom_site_aniso_U_33
_atom_site_aniso_U_23
_atom_site_aniso_U_13
_atom_site_aniso_U_12
Mn1 0.0360(2) 0.04313(19) 0.03017(19) -0.00052(15) -0.0002(2) -0.00486(19)
O1 0.0475(11) 0.0546(9) 0.0291(9) -0.0031(7) 0.0003(8) -0.0068(7)
O2 0.0442(10) 0.0542(9) 0.0377(10) -0.0033(7) 0.0037(8) -0.0149(8)
O3 0.0905(17) 0.1005(14) 0.1037(18) 0.0533(13) -0.0109(13) 0.0012(13)
N1 0.0324(12) 0.0390(10) 0.0346(11) -0.0028(9) -0.0015(9) -0.0015(9)
N2 0.0332(11) 0.0397(10) 0.0330(10) 0.0026(8) 0.0001(10) 0.0010(10)
N3 0.0470(14) 0.0590(13) 0.0553(15) 0.0084(11) 0.0022(11) 0.0100(11)
C1 0.0609(18) 0.0303(12) 0.0330(14) 0.0043(10) 0.0035(13) 0.0055(12)
C2 0.083(2) 0.0479(14) 0.0353(16) 0.0007(12) 0.0053(15) 0.0002(14)
C3 0.118(3) 0.0497(16) 0.0381(18) 0.0034(13) 0.0181(19) 0.0106(18)
C4 0.094(3) 0.0524(17) 0.0559(19) 0.0139(15) 0.0392(17) 0.0117(17)
C5 0.0603(18) 0.0481(15) 0.060(2) 0.0046(14) 0.0214(16) 0.0019(13)
C6 0.0472(16) 0.0337(13) 0.0393(15) 0.0033(11) 0.0078(13) 0.0031(11)
C7 0.0379(15) 0.0386(13) 0.0511(17) 0.0039(12) -0.0012(13) -0.0035(11)
C8 0.0420(16) 0.0584(15) 0.0426(16) -0.0113(13) -0.0048(12) -0.0043(13)
C9 0.0445(16) 0.0601(14) 0.0348(14) -0.0040(11) -0.0050(12) 0.0015(12)
C10 0.0511(17) 0.0352(12) 0.0325(14) -0.0009(11) -0.0013(12) 0.0029(12)
C11 0.0425(16) 0.0359(13) 0.0388(15) 0.0063(11) 0.0043(13) 0.0025(11)
C12 0.0531(18) 0.0475(15) 0.0519(18) 0.0018(12) 0.0130(14) 0.0005(13)
C13 0.052(2) 0.0640(17) 0.073(2) 0.0073(16) 0.0194(17) 0.0067(15)
C14 0.0345(17) 0.0658(17) 0.083(2) 0.0244(16) -0.0018(17) -0.0054(14)
C15 0.0457(17) 0.0542(15) 0.0494(17) 0.0159(13) -0.0066(14) -0.0063(13)
C16 0.0351(15) 0.0360(13) 0.0472(17) 0.0117(11) 0.0020(13) -0.0022(11)
C17 0.0345(16) 0.0616(17) 0.068(2) -0.0008(16) -0.0008(15) 0.0016(14)

loop_
_atom_type_symbol
_atom_type_description
_atom_type_scat_dispersion_real
_atom_type_scat_dispersion_imag
_atom_type_scat_source
C C 0.0033 0.0016 'International Tables Vol C Tables 4.2.6.8 and 6.1.1.4'
H H 0.0000 0.0000 'International Tables Vol C Tables 4.2.6.8 and 6.1.1.4'
N N 0.0061 0.0033 'International Tables Vol C Tables 4.2.6.8 and 6.1.1.4'
O O 0.0106 0.0060 'International Tables Vol C Tables 4.2.6.8 and 6.1.1.4'
Mn Mn 0.3368 0.7283 'International Tables Vol C Tables 4.2.6.8 and 6.1.1.4'

loop_
_geom_angle_atom_site_label_1
_geom_angle_atom_site_label_2
_geom_angle_atom_site_label_3
_geom_angle
O1 Mn1 O2 93.91(6)
O1 Mn1 N1 91.59(7)
O2 Mn1 N1 163.59(7)
O1 Mn1 N2 167.24(7)
O2 Mn1 N2 89.29(7)
N1 Mn1 N2 82.16(8)
O1 Mn1 N3 97.69(7)
O2 Mn1 N3 100.54(7)
N1 Mn1 N3 94.01(7)
N2 Mn1 N3 93.86(7)
C1 O1 Mn1 129.97(14)
C16 O2 Mn1 122.08(13)
C7 N1 C8 120.97(18)
C7 N1 Mn1 126.82(16)
C8 N1 Mn1 112.21(14)
C10 N2 C9 121.34(18)
C10 N2 Mn1 124.75(16)
C9 N2 Mn1 113.83(14)
C17 N3 Mn1 136.6(2)
O1 C1 C2 118.2(2)
O1 C1 C6 123.7(2)
C2 C1 C6 118.1(2)
C3 C2 C1 120.8(3)
C2 C3 C4 121.9(3)
C5 C4 C3 118.6(3)
C4 C5 C6 121.3(3)
C1 C6 C5 119.3(2)
C1 C6 C7 122.5(2)
C5 C6 C7 118.2(2)
N1 C7 C6 125.1(2)
N1 C8 C9 107.33(17)
N2 C9 C8 105.58(17)
N2 C10 C11 124.4(2)
C12 C11 C16 119.4(2)
C12 C11 C10 118.6(2)
C16 C11 C10 122.0(2)
C13 C12 C11 121.4(2)
C12 C13 C14 119.1(3)
C13 C14 C15 121.7(3)
C14 C15 C16 119.7(2)
O2 C16 C15 118.6(2)
O2 C16 C11 122.7(2)
C15 C16 C11 118.7(2)
N3 C17 O3 176.6(3)

loop_
_geom_bond_atom_site_label_1
_geom_bond_atom_site_label_2
_geom_bond_distance
Mn1 O1 1.8667(15)
Mn1 O2 1.8983(14)
Mn1 N1 1.9677(17)
Mn1 N2 1.9877(17)
Mn1 N3 2.105(2)
O1 C1 1.327(2)
O2 C16 1.343(2)
O3 C17 1.209(3)
N1 C7 1.287(2)
N1 C8 1.476(2)
N2 C10 1.279(2)
N2 C9 1.477(2)
N3 C17 1.162(3)
C1 C2 1.398(3)
C1 C6 1.407(3)
C2 C3 1.361(3)
C3 C4 1.381(4)
C4 C5 1.365(3)
C5 C6 1.408(3)
C6 C7 1.433(3)
C8 C9 1.515(3)
C10 C11 1.435(3)
C11 C12 1.400(3)
C11 C16 1.416(3)
C12 C13 1.361(3)
C13 C14 1.379(3)
C14 C15 1.391(3)
C15 C16 1.392(3)
